data_2018572
loop_
_publ_author_name
'Rajalakshmi, P.'
'Srinivasan, N.'
'Krishnakumar, R. V.'
'Razak, Ibrahim Abdul'
'Rosli, Mohd Mustaqim'

_publ_section_title
;
 Supramolecular networks in
 (9-fluoro-4<i>H</i>-chromeno[4,3-<i>c</i>]isoxazol-3-yl)methanol and its
 9-chloro analogue at 100K
;
_journal_coeditor_code KU3066
_journal_issue 8
_journal_name_full 'Acta Crystallographica Section C'
_journal_page_first o288
_journal_page_last o293
_journal_paper_doi 10.1107/S0108270112025620
_journal_volume 68
_journal_year 2012
_chemical_formula_iupac 'C11 H8 Cl N O3'
_chemical_formula_moiety 'C11 H8 Cl N O3'
_chemical_formula_sum 'C11 H8 Cl N O3'
_chemical_formula_weight 237.63
_chemical_name_systematic
;
(9-Chloro-4<i>H</i>-chromeno[4,3-<i>c</i>]isoxazol-3-yl)methanol
;
_space_group_IT_number 2
_symmetry_cell_setting triclinic
_symmetry_space_group_name_Hall '-P 1'
_symmetry_space_group_name_H-M 'P -1'
_atom_sites_solution_hydrogens geom
_atom_sites_solution_primary direct
_atom_sites_solution_secondary difmap
_audit_creation_method SHELXL97
_cell_angle_alpha 98.7640(10)
_cell_angle_beta 97.6100(10)
_cell_angle_gamma 94.0130(10)
_cell_formula_units_Z 12
_cell_length_a 9.43060(10)
_cell_length_b 14.8892(2)
_cell_length_c 21.4949(2)
_cell_measurement_reflns_used 17629
_cell_measurement_temperature 100(2)
_cell_measurement_theta_max 32.70
_cell_measurement_theta_min 2
_cell_volume 2944.13(6)
_computing_cell_refinement 'SAINT (Bruker, 2009)'
_computing_data_collection 'APEX2 (Bruker, 2009)'
_computing_data_reduction 'SAINT (Bruker, 2009)'
_computing_molecular_graphics 'SHELXTL (Sheldrick, 2008)'
_computing_publication_material
;
SHELXTL (Sheldrick, 2008) and PLATON (Spek, 2009)
;
_computing_structure_refinement 'SHELXTL (Sheldrick, 2008)'
_computing_structure_solution 'SHELXTL (Sheldrick, 2008)'
_diffrn_ambient_temperature 100(2)
_diffrn_measured_fraction_theta_full 0.988
_diffrn_measured_fraction_theta_max 0.988
_diffrn_measurement_device_type 'Bruker SMART APEXII CCD area-detector'
_diffrn_measurement_method '\f and \w scans'
_diffrn_radiation_monochromator graphite
_diffrn_radiation_source 'fine-focus sealed tube'
_diffrn_radiation_type MoK\a
_diffrn_radiation_wavelength 0.71073
_diffrn_reflns_av_R_equivalents 0.0230
_diffrn_reflns_av_sigmaI/netI 0.0330
_diffrn_reflns_limit_h_max 11
_diffrn_reflns_limit_h_min -14
_diffrn_reflns_limit_k_max 22
_diffrn_reflns_limit_k_min -22
_diffrn_reflns_limit_l_max 32
_diffrn_reflns_limit_l_min -32
_diffrn_reflns_number 69911
_diffrn_reflns_theta_full 32.70
_diffrn_reflns_theta_max 32.70
_diffrn_reflns_theta_min 0.97
_diffrn_standards_number 0
_exptl_absorpt_coefficient_mu 0.378
_exptl_absorpt_correction_T_max 0.9372
_exptl_absorpt_correction_T_min 0.8897
_exptl_absorpt_correction_type multi-scan
_exptl_absorpt_process_details '(SADABS; Bruker, 2009)'
_exptl_crystal_colour colourless
_exptl_crystal_density_diffrn 1.608
_exptl_crystal_density_method 'not measured'
_exptl_crystal_description block
_exptl_crystal_F_000 1464
_exptl_crystal_size_max 0.32
_exptl_crystal_size_mid 0.32
_exptl_crystal_size_min 0.17
_refine_diff_density_max 0.662
_refine_diff_density_min -0.390
_refine_ls_extinction_method none
_refine_ls_goodness_of_fit_ref 1.040
_refine_ls_hydrogen_treatment mixed
_refine_ls_matrix_type full
_refine_ls_number_parameters 900
_refine_ls_number_reflns 21416
_refine_ls_number_restraints 0
_refine_ls_restrained_S_all 1.040
_refine_ls_R_factor_all 0.0547
_refine_ls_R_factor_gt 0.0419
_refine_ls_shift/su_max 0.002
_refine_ls_shift/su_mean 0.000
_refine_ls_structure_factor_coef Fsqd
_refine_ls_weighting_details 'calc w=1/[\s^2^(Fo^2^)+(0.0441P)^2^+1.7339P] where P=(Fo^2^+2Fc^2^)/3'
_refine_ls_weighting_scheme calc
_refine_ls_wR_factor_gt 0.0981
_refine_ls_wR_factor_ref 0.1073
_reflns_number_gt 17626
_reflns_number_total 21416
_reflns_threshold_expression I>2\s(I)
_cod_data_source_file ku3066.cif
_cod_data_source_block II
_cod_original_cell_volume 2944.12(6)
_cod_database_code 2018572

loop_
_symmetry_equiv_pos_as_xyz
'x, y, z'
'-x, -y, -z'

loop_
_atom_site_type_symbol
_atom_site_label
_atom_site_fract_x
_atom_site_fract_y
_atom_site_fract_z
_atom_site_U_iso_or_equiv
_atom_site_adp_type
_atom_site_calc_flag
_atom_site_refinement_flags
_atom_site_occupancy
_atom_site_symmetry_multiplicity
_atom_site_disorder_assembly
_atom_site_disorder_group
Cl Cl1A -0.14998(3) -0.02223(2) 0.341046(16) 0.01868(7) Uani d . 1 1 . .
O O1A 0.3263(3) -0.04319(16) 0.48527(17) 0.0180(6) Uani d P 0.812(14) 1 A 1
O O1X 0.3545(9) -0.0222(8) 0.4646(6) 0.015(3) Uani d P 0.188(14) 1 A 2
O O2A 0.03088(10) 0.18351(6) 0.50824(4) 0.01526(17) Uani d . 1 1 A .
O O3A 0.36968(11) 0.22168(7) 0.61306(5) 0.0195(2) Uani d . 1 1 . .
H H3OA 0.379(2) 0.2259(15) 0.6521(11) 0.044(6) Uiso d . 1 1 . .
N N1A -0.01383(12) 0.11003(7) 0.45750(5) 0.0156(2) Uani d . 1 1 . .
C C1A 0.09396(13) 0.05807(8) 0.45789(6) 0.0122(2) Uani d . 1 1 . .
C C2A 0.10778(13) -0.02564(8) 0.41479(6) 0.0125(2) Uani d . 1 1 A .
C C3A 0.01191(14) -0.06649(9) 0.36080(6) 0.0141(2) Uani d . 1 1 . .
C C4A 0.04135(15) -0.14352(9) 0.32123(6) 0.0172(2) Uani d . 1 1 . .
H H4A -0.0251 -0.1694 0.2847 0.021 Uiso calc R 1 1 . .
C C5A 0.16873(15) -0.18245(9) 0.33552(7) 0.0185(3) Uani d . 1 1 . .
H H5A 0.1900 -0.2347 0.3083 0.022 Uiso calc R 1 1 . .
C C6A 0.26491(15) -0.14568(9) 0.38919(7) 0.0194(3) Uani d . 1 1 A .
H H6A 0.3514 -0.1730 0.3991 0.023 Uiso calc R 1 1 . .
C C7A 0.23422(14) -0.06836(9) 0.42877(7) 0.0169(2) Uani d . 1 1 . .
C C8A 0.34386(15) 0.04933(10) 0.51591(7) 0.0205(3) Uani d . 1 1 . .
H H8A1 0.4188 0.0833 0.4982 0.025 Uiso calc PR 0.81(3) 1 A 1
H H8A2 0.3767 0.0519 0.5619 0.025 Uiso calc PR 0.81(3) 1 A 1
H H8X1 0.4259 0.0961 0.5197 0.025 Uiso calc PR 0.19(3) 1 A 2
H H8X2 0.3509 0.0240 0.5561 0.025 Uiso calc PR 0.19(3) 1 A 2
C C9A 0.20827(13) 0.09350(8) 0.50748(6) 0.0126(2) Uani d . 1 1 A .
C C10A 0.16384(13) 0.17117(8) 0.53679(6) 0.0129(2) Uani d . 1 1 . .
C C11A 0.23024(14) 0.24317(9) 0.59090(6) 0.0159(2) Uani d . 1 1 A .
H H11A 0.2357 0.3033 0.5767 0.019 Uiso calc R 1 1 . .
H H11B 0.1707 0.2463 0.6257 0.019 Uiso calc R 1 1 . .
Cl Cl1B 0.18312(3) -0.00439(2) 0.007443(15) 0.01776(6) Uani d . 1 1 . .
O O1B 0.65963(10) -0.04228(6) 0.14643(5) 0.01632(18) Uani d . 1 1 . .
O O2B 0.36463(10) 0.18042(6) 0.18437(4) 0.01489(17) Uani d . 1 1 . .
O O3B 0.70827(11) 0.21754(7) 0.28708(5) 0.0205(2) Uani d . 1 1 . .
H H3OB 0.701(2) 0.1947(15) 0.3188(11) 0.045(7) Uiso d . 1 1 . .
N N1B 0.31605(12) 0.10962(7) 0.13235(5) 0.0146(2) Uani d . 1 1 . .
C C1B 0.42644(13) 0.06067(8) 0.12689(6) 0.0117(2) Uani d . 1 1 . .
C C2B 0.43645(13) -0.02100(8) 0.08103(6) 0.0124(2) Uani d . 1 1 . .
C C3B 0.33814(14) -0.05676(9) 0.02649(6) 0.0140(2) Uani d . 1 1 . .
C C4B 0.36119(15) -0.13382(9) -0.01452(6) 0.0175(2) Uani d . 1 1 . .
H H4B 0.2927 -0.1570 -0.0510 0.021 Uiso calc R 1 1 . .
C C5B 0.48529(16) -0.17698(9) -0.00192(7) 0.0185(3) Uani d . 1 1 . .
H H5B 0.5022 -0.2292 -0.0303 0.022 Uiso calc R 1 1 . .
C C6B 0.58482(15) -0.14450(9) 0.05179(7) 0.0175(2) Uani d . 1 1 . .
H H6B 0.6691 -0.1746 0.0604 0.021 Uiso calc R 1 1 . .
C C7B 0.55993(14) -0.06715(8) 0.09308(6) 0.0135(2) Uani d . 1 1 . .
C C8B 0.68482(14) 0.05323(9) 0.17478(6) 0.0151(2) Uani d . 1 1 . .
H H8B1 0.7491 0.0856 0.1509 0.018 Uiso calc R 1 1 . .
H H8B2 0.7326 0.0589 0.2193 0.018 Uiso calc R 1 1 . .
C C9B 0.54673(13) 0.09544(8) 0.17372(6) 0.0126(2) Uani d . 1 1 . .
C C10B 0.50235(13) 0.16982(8) 0.20769(6) 0.0133(2) Uani d . 1 1 . .
C C11B 0.57240(15) 0.24080(9) 0.26190(6) 0.0168(2) Uani d . 1 1 . .
H H11C 0.5837 0.3003 0.2471 0.020 Uiso calc R 1 1 . .
H H11D 0.5102 0.2472 0.2957 0.020 Uiso calc R 1 1 . .
Cl Cl1C 0.09523(4) 0.37951(2) 0.455536(18) 0.02131(7) Uani d . 1 1 . .
O O1C 0.58055(10) 0.52058(6) 0.41069(5) 0.01714(18) Uani d . 1 1 . .
O O2C 0.49604(10) 0.24970(6) 0.47468(5) 0.01595(18) Uani d . 1 1 . .
O O3C 0.71868(12) 0.16202(7) 0.40291(5) 0.0190(2) Uani d . 1 1 . .
H H3OC 0.787(2) 0.1352(15) 0.4106(11) 0.041(6) Uiso d . 1 1 . .
N N1C 0.37986(12) 0.30420(7) 0.47093(5) 0.0151(2) Uani d . 1 1 . .
C C1C 0.42434(14) 0.37225(8) 0.44320(6) 0.0131(2) Uani d . 1 1 . .
C C2C 0.35011(14) 0.45159(8) 0.42988(6) 0.0130(2) Uani d . 1 1 . .
C C3C 0.20640(14) 0.46471(9) 0.43480(6) 0.0152(2) Uani d . 1 1 . .
C C4C 0.14740(15) 0.54412(9) 0.42267(7) 0.0186(3) Uani d . 1 1 . .
H H4C 0.0494 0.5516 0.4262 0.022 Uiso calc R 1 1 . .
C C5C 0.23469(16) 0.61264(9) 0.40524(7) 0.0191(3) Uani d . 1 1 . .
H H5C 0.1951 0.6672 0.3967 0.023 Uiso calc R 1 1 . .
C C6C 0.37812(16) 0.60314(9) 0.40009(6) 0.0170(2) Uani d . 1 1 . .
H H6C 0.4363 0.6507 0.3884 0.020 Uiso calc R 1 1 . .
C C7C 0.43554(14) 0.52288(9) 0.41238(6) 0.0145(2) Uani d . 1 1 . .
C C8C 0.63505(15) 0.43324(9) 0.39545(7) 0.0185(3) Uani d . 1 1 . .
H H8C1 0.7404 0.4391 0.4086 0.022 Uiso calc R 1 1 . .
H H8C2 0.6156 0.4125 0.3489 0.022 Uiso calc R 1 1 . .
C C9C 0.56617(14) 0.36461(9) 0.42847(6) 0.0139(2) Uani d . 1 1 . .
C C10C 0.60563(14) 0.28788(9) 0.44945(6) 0.0151(2) Uani d . 1 1 . .
C C11C 0.73922(15) 0.24061(9) 0.45123(7) 0.0183(2) Uani d . 1 1 . .
H H11E 0.8198 0.2824 0.4443 0.022 Uiso calc R 1 1 . .
H H11F 0.7635 0.2222 0.4934 0.022 Uiso calc R 1 1 . .
Cl Cl1D 0.43836(4) 0.39893(2) 0.147509(19) 0.02281(7) Uani d . 1 1 . .
O O1D 0.87174(11) 0.50326(7) 0.04379(5) 0.0215(2) Uani d . 1 1 . .
O O2D 0.83028(10) 0.25964(6) 0.14473(5) 0.01633(18) Uani d . 1 1 . .
O O3D 1.06485(12) 0.18025(7) 0.08209(5) 0.0193(2) Uani d . 1 1 . .
H H3OD 1.133(2) 0.1533(15) 0.0903(11) 0.042(6) Uiso d . 1 1 . .
N N1D 0.70895(12) 0.30949(7) 0.13738(5) 0.0150(2) Uani d . 1 1 . .
C C1D 0.75425(13) 0.38151(8) 0.11399(6) 0.0128(2) Uani d . 1 1 . .
C C2D 0.67267(14) 0.45686(8) 0.09742(6) 0.0135(2) Uani d . 1 1 . .
C C3D 0.53465(14) 0.47392(9) 0.11069(6) 0.0161(2) Uani d . 1 1 . .
C C4D 0.46861(16) 0.54864(10) 0.09360(7) 0.0205(3) Uani d . 1 1 . .
H H4D 0.3748 0.5588 0.1029 0.025 Uiso calc R 1 1 . .
C C5D 0.54207(17) 0.60843(10) 0.06259(7) 0.0223(3) Uani d . 1 1 . .
H H5D 0.4979 0.6601 0.0510 0.027 Uiso calc R 1 1 . .
C C6D 0.67863(17) 0.59400(10) 0.04824(7) 0.0211(3) Uani d . 1 1 . .
H H6D 0.7277 0.6355 0.0272 0.025 Uiso calc R 1 1 . .
C C7D 0.74285(15) 0.51833(9) 0.06497(6) 0.0169(2) Uani d . 1 1 . .
C C8D 0.97477(15) 0.45798(10) 0.08094(7) 0.0183(2) Uani d . 1 1 . .
H H8D1 1.0261 0.5022 0.1174 0.022 Uiso calc R 1 1 . .
H H8D2 1.0464 0.4344 0.0544 0.022 Uiso calc R 1 1 . .
C C9D 0.90095(14) 0.38096(9) 0.10479(6) 0.0144(2) Uani d . 1 1 . .
C C10D 0.94288(14) 0.30379(9) 0.12469(6) 0.0155(2) Uani d . 1 1 . .
C C11D 1.07974(15) 0.25993(10) 0.12906(7) 0.0197(3) Uani d . 1 1 . .
H H11G 1.1589 0.3029 0.1222 0.024 Uiso calc R 1 1 . .
H H11H 1.1032 0.2434 0.1719 0.024 Uiso calc R 1 1 . .
Cl Cl1E 1.25397(4) 0.59857(2) 0.228807(17) 0.01890(7) Uani d . 1 1 . .
O O1E 0.74285(10) 0.48379(6) 0.26095(5) 0.01528(17) Uani d . 1 1 . .
O O2E 0.86544(10) 0.73553(6) 0.18238(5) 0.01656(18) Uani d . 1 1 . .
O O3E 0.54653(11) 0.75356(7) 0.25506(5) 0.01846(19) Uani d . 1 1 . .
H H3OE 0.480(2) 0.7836(14) 0.2481(10) 0.030(5) Uiso d . 1 1 . .
N N1E 0.97307(13) 0.67528(8) 0.19125(6) 0.0162(2) Uani d . 1 1 . .
C C1E 0.91909(14) 0.61778(8) 0.22482(6) 0.0131(2) Uani d . 1 1 . .
C C2E 0.98418(14) 0.53930(8) 0.24620(6) 0.0128(2) Uani d . 1 1 . .
C C3E 1.12800(14) 0.52064(9) 0.24838(6) 0.0145(2) Uani d . 1 1 . .
C C4E 1.17572(15) 0.44091(9) 0.26623(6) 0.0168(2) Uani d . 1 1 . .
H H4E 1.2738 0.4295 0.2672 0.020 Uiso calc R 1 1 . .
C C5E 1.07635(16) 0.37797(9) 0.28267(6) 0.0183(3) Uani d . 1 1 . .
H H5E 1.1079 0.3230 0.2946 0.022 Uiso calc R 1 1 . .
C C6E 0.93318(15) 0.39328(9) 0.28216(6) 0.0153(2) Uani d . 1 1 . .
H H6E 0.8673 0.3497 0.2937 0.018 Uiso calc R 1 1 . .
C C7E 0.88751(14) 0.47437(8) 0.26431(6) 0.0136(2) Uani d . 1 1 . .
C C8E 0.69849(15) 0.57529(9) 0.27309(6) 0.0162(2) Uani d . 1 1 . .
H H8E1 0.7184 0.5992 0.3193 0.019 Uiso calc R 1 1 . .
H H8E2 0.5939 0.5742 0.2592 0.019 Uiso calc R 1 1 . .
C C9E 0.77880(14) 0.63571(8) 0.23763(6) 0.0133(2) Uani d . 1 1 . .
C C10E 0.75162(14) 0.71038(9) 0.21058(6) 0.0145(2) Uani d . 1 1 . .
C C11E 0.63294(15) 0.77103(10) 0.20794(7) 0.0183(2) Uani d . 1 1 . .
H H11I 0.6726 0.8358 0.2163 0.022 Uiso calc R 1 1 . .
H H11J 0.5745 0.7585 0.1653 0.022 Uiso calc R 1 1 . .
Cl Cl1F 0.50816(3) 0.97439(2) 0.304531(16) 0.01865(7) Uani d . 1 1 . .
O O1F -0.00859(10) 1.00507(7) 0.20275(5) 0.01909(19) Uani d . 1 1 . .
O O2F 0.26715(10) 0.77997(6) 0.14538(5) 0.01671(18) Uani d . 1 1 . .
O O3F -0.06379(12) 0.77588(8) 0.03786(5) 0.0230(2) Uani d . 1 1 . .
H H3OF -0.058(2) 0.7931(15) 0.0061(11) 0.040(6) Uiso d . 1 1 . .
N N1F 0.32382(12) 0.84505(8) 0.19971(5) 0.0155(2) Uani d . 1 1 . .
C C1F 0.23417(13) 0.90927(9) 0.20075(6) 0.0127(2) Uani d . 1 1 . .
C C2F 0.23864(13) 0.99192(8) 0.24764(6) 0.0127(2) Uani d . 1 1 . .
C C3F 0.35112(14) 1.02804(9) 0.29641(6) 0.0147(2) Uani d . 1 1 . .
C C4F 0.34082(15) 1.10536(9) 0.33993(6) 0.0174(2) Uani d . 1 1 . .
H H4F 0.4186 1.1282 0.3726 0.021 Uiso calc R 1 1 . .
C C5F 0.21503(15) 1.14915(9) 0.33524(7) 0.0182(2) Uani d . 1 1 . .
H H5F 0.2069 1.2020 0.3650 0.022 Uiso calc R 1 1 . .
C C6F 0.10138(15) 1.11628(9) 0.28742(7) 0.0174(2) Uani d . 1 1 . .
H H6F 0.0163 1.1469 0.2841 0.021 Uiso calc R 1 1 . .
C C7F 0.11265(14) 1.03824(9) 0.24435(6) 0.0144(2) Uani d . 1 1 . .
C C8F 0.00595(14) 0.95296(9) 0.14176(6) 0.0168(2) Uani d . 1 1 . .
H H8F1 0.0319 0.9949 0.1127 0.020 Uiso calc R 1 1 . .
H H8F2 -0.0869 0.9181 0.1227 0.020 Uiso calc R 1 1 . .
C C9F 0.11870(13) 0.88901(9) 0.14956(6) 0.0128(2) Uani d . 1 1 . .
C C10F 0.14468(14) 0.80791(9) 0.11709(6) 0.0147(2) Uani d . 1 1 . .
C C11F 0.06913(15) 0.74491(10) 0.05961(6) 0.0187(3) Uani d . 1 1 . .
H H11K 0.1303 0.7412 0.0254 0.022 Uiso calc R 1 1 . .
H H11L 0.0526 0.6830 0.0702 0.022 Uiso calc R 1 1 . .

loop_
_atom_site_aniso_label
_atom_site_aniso_U_11
_atom_site_aniso_U_22
_atom_site_aniso_U_33
_atom_site_aniso_U_12
_atom_site_aniso_U_13
_atom_site_aniso_U_23
Cl1A 0.01398(14) 0.02265(15) 0.01694(14) 0.00393(11) -0.00300(11) -0.00105(11)
O1A 0.0146(7) 0.0152(7) 0.0227(11) 0.0045(6) -0.0027(7) 0.0016(7)
O1X 0.011(3) 0.017(3) 0.015(4) 0.003(2) -0.001(2) -0.002(3)
O2A 0.0139(4) 0.0142(4) 0.0160(4) 0.0039(3) -0.0012(3) -0.0014(3)
O3A 0.0148(5) 0.0270(5) 0.0147(5) 0.0010(4) -0.0016(4) 0.0009(4)
N1A 0.0147(5) 0.0128(5) 0.0169(5) 0.0027(4) -0.0018(4) -0.0021(4)
C1A 0.0115(5) 0.0122(5) 0.0135(5) 0.0018(4) 0.0020(4) 0.0031(4)
C2A 0.0113(5) 0.0121(5) 0.0144(5) 0.0008(4) 0.0020(4) 0.0032(4)
C3A 0.0151(6) 0.0145(5) 0.0129(5) 0.0020(4) 0.0024(4) 0.0029(4)
C4A 0.0205(6) 0.0155(6) 0.0148(6) 0.0001(5) 0.0025(5) 0.0011(4)
C5A 0.0227(7) 0.0128(5) 0.0213(6) 0.0016(5) 0.0087(5) 0.0021(5)
C6A 0.0172(6) 0.0142(6) 0.0268(7) 0.0040(5) 0.0046(5) 0.0010(5)
C7A 0.0131(6) 0.0147(5) 0.0217(6) 0.0025(4) 0.0002(5) 0.0001(5)
C8A 0.0163(6) 0.0206(6) 0.0214(6) 0.0072(5) -0.0036(5) -0.0035(5)
C9A 0.0110(5) 0.0139(5) 0.0128(5) 0.0007(4) 0.0002(4) 0.0032(4)
C10A 0.0115(5) 0.0142(5) 0.0128(5) 0.0006(4) 0.0003(4) 0.0034(4)
C11A 0.0163(6) 0.0157(5) 0.0143(5) -0.0004(5) 0.0013(4) -0.0001(4)
Cl1B 0.01400(14) 0.02275(15) 0.01492(13) 0.00193(11) -0.00224(10) 0.00164(11)
O1B 0.0149(4) 0.0133(4) 0.0194(5) 0.0030(3) -0.0027(3) 0.0020(3)
O2B 0.0144(4) 0.0147(4) 0.0142(4) 0.0037(3) -0.0006(3) -0.0007(3)
O3B 0.0179(5) 0.0242(5) 0.0177(5) -0.0032(4) -0.0035(4) 0.0061(4)
N1B 0.0137(5) 0.0146(5) 0.0139(5) 0.0020(4) -0.0008(4) -0.0007(4)
C1B 0.0108(5) 0.0124(5) 0.0120(5) 0.0013(4) 0.0009(4) 0.0032(4)
C2B 0.0117(5) 0.0126(5) 0.0130(5) 0.0004(4) 0.0021(4) 0.0029(4)
C3B 0.0134(5) 0.0157(5) 0.0128(5) 0.0002(4) 0.0010(4) 0.0035(4)
C4B 0.0220(6) 0.0156(6) 0.0136(6) -0.0024(5) 0.0021(5) 0.0007(4)
C5B 0.0248(7) 0.0122(5) 0.0189(6) 0.0011(5) 0.0064(5) 0.0010(5)
C6B 0.0198(6) 0.0137(5) 0.0207(6) 0.0042(5) 0.0059(5) 0.0041(5)
C7B 0.0128(5) 0.0132(5) 0.0149(5) 0.0010(4) 0.0024(4) 0.0031(4)
C8B 0.0119(5) 0.0149(5) 0.0177(6) 0.0019(4) -0.0001(4) 0.0019(4)
C9B 0.0115(5) 0.0135(5) 0.0130(5) 0.0017(4) 0.0004(4) 0.0035(4)
C10B 0.0126(5) 0.0138(5) 0.0133(5) 0.0017(4) -0.0002(4) 0.0031(4)
C11B 0.0196(6) 0.0153(6) 0.0140(5) -0.0005(5) -0.0001(5) 0.0009(4)
Cl1C 0.01531(14) 0.02242(15) 0.02859(17) 0.00173(12) 0.00697(12) 0.00844(13)
O1C 0.0165(4) 0.0137(4) 0.0216(5) -0.0001(3) 0.0052(4) 0.0027(3)
O2C 0.0168(4) 0.0135(4) 0.0184(4) 0.0038(3) 0.0029(4) 0.0038(3)
O3C 0.0207(5) 0.0182(5) 0.0173(5) 0.0094(4) -0.0013(4) 0.0002(4)
N1C 0.0149(5) 0.0129(5) 0.0183(5) 0.0028(4) 0.0038(4) 0.0033(4)
C1C 0.0141(5) 0.0128(5) 0.0119(5) 0.0008(4) 0.0018(4) 0.0012(4)
C2C 0.0150(6) 0.0119(5) 0.0122(5) 0.0016(4) 0.0021(4) 0.0017(4)
C3C 0.0151(6) 0.0160(5) 0.0145(5) 0.0013(4) 0.0029(4) 0.0018(4)
C4C 0.0190(6) 0.0192(6) 0.0174(6) 0.0058(5) 0.0013(5) 0.0015(5)
C5C 0.0264(7) 0.0140(6) 0.0162(6) 0.0057(5) -0.0004(5) 0.0012(5)
C6C 0.0240(7) 0.0118(5) 0.0143(6) 0.0021(5) -0.0002(5) 0.0015(4)
C7C 0.0173(6) 0.0135(5) 0.0120(5) 0.0001(4) 0.0012(4) 0.0012(4)
C8C 0.0191(6) 0.0166(6) 0.0213(6) 0.0010(5) 0.0083(5) 0.0033(5)
C9C 0.0137(5) 0.0146(5) 0.0132(5) 0.0008(4) 0.0026(4) 0.0013(4)
C10C 0.0153(6) 0.0147(5) 0.0141(5) 0.0019(4) 0.0006(4) -0.0001(4)
C11C 0.0157(6) 0.0168(6) 0.0209(6) 0.0044(5) 0.0002(5) -0.0004(5)
Cl1D 0.01586(15) 0.02262(16) 0.03299(19) 0.00284(12) 0.00784(13) 0.00992(14)
O1D 0.0224(5) 0.0256(5) 0.0205(5) 0.0051(4) 0.0084(4) 0.0106(4)
O2D 0.0159(4) 0.0137(4) 0.0195(5) 0.0034(3) 0.0016(4) 0.0027(3)
O3D 0.0210(5) 0.0186(5) 0.0163(4) 0.0092(4) -0.0023(4) -0.0022(4)
N1D 0.0141(5) 0.0136(5) 0.0176(5) 0.0028(4) 0.0025(4) 0.0022(4)
C1D 0.0130(5) 0.0131(5) 0.0117(5) 0.0010(4) 0.0016(4) 0.0008(4)
C2D 0.0143(5) 0.0126(5) 0.0131(5) 0.0014(4) 0.0006(4) 0.0012(4)
C3D 0.0163(6) 0.0153(5) 0.0162(6) 0.0007(5) 0.0013(5) 0.0021(4)
C4D 0.0197(6) 0.0192(6) 0.0225(7) 0.0060(5) 0.0017(5) 0.0023(5)
C5D 0.0280(7) 0.0172(6) 0.0217(7) 0.0064(5) -0.0008(6) 0.0046(5)
C6D 0.0274(7) 0.0176(6) 0.0191(6) 0.0023(5) 0.0025(5) 0.0060(5)
C7D 0.0201(6) 0.0166(6) 0.0142(6) 0.0014(5) 0.0027(5) 0.0029(4)
C8D 0.0168(6) 0.0209(6) 0.0182(6) 0.0006(5) 0.0051(5) 0.0047(5)
C9D 0.0145(6) 0.0161(5) 0.0119(5) 0.0011(4) 0.0020(4) 0.0006(4)
C10D 0.0137(6) 0.0158(5) 0.0154(6) 0.0024(4) 0.0005(4) -0.0016(4)
C11D 0.0163(6) 0.0192(6) 0.0206(6) 0.0041(5) -0.0022(5) -0.0028(5)
Cl1E 0.01560(14) 0.01716(14) 0.02477(16) 0.00139(11) 0.00683(12) 0.00269(12)
O1E 0.0145(4) 0.0123(4) 0.0194(4) 0.0011(3) 0.0033(3) 0.0030(3)
O2E 0.0179(5) 0.0157(4) 0.0183(4) 0.0045(4) 0.0047(4) 0.0069(3)
O3E 0.0167(5) 0.0233(5) 0.0176(5) 0.0085(4) 0.0030(4) 0.0068(4)
N1E 0.0177(5) 0.0146(5) 0.0179(5) 0.0037(4) 0.0045(4) 0.0048(4)
C1E 0.0152(6) 0.0119(5) 0.0120(5) 0.0020(4) 0.0020(4) 0.0006(4)
C2E 0.0147(5) 0.0107(5) 0.0126(5) 0.0018(4) 0.0017(4) 0.0009(4)
C3E 0.0153(6) 0.0135(5) 0.0140(5) 0.0013(4) 0.0028(4) -0.0002(4)
C4E 0.0173(6) 0.0161(6) 0.0163(6) 0.0050(5) 0.0008(5) 0.0006(5)
C5E 0.0245(7) 0.0134(5) 0.0166(6) 0.0044(5) 0.0002(5) 0.0017(5)
C6E 0.0197(6) 0.0121(5) 0.0133(5) 0.0014(5) 0.0007(5) 0.0012(4)
C7E 0.0158(6) 0.0129(5) 0.0114(5) 0.0017(4) 0.0011(4) 0.0007(4)
C8E 0.0175(6) 0.0141(5) 0.0185(6) 0.0022(5) 0.0062(5) 0.0035(5)
C9E 0.0146(5) 0.0124(5) 0.0129(5) 0.0018(4) 0.0023(4) 0.0015(4)
C10E 0.0148(6) 0.0146(5) 0.0138(5) 0.0006(4) 0.0019(4) 0.0020(4)
C11E 0.0210(6) 0.0197(6) 0.0167(6) 0.0074(5) 0.0038(5) 0.0066(5)
Cl1F 0.01254(13) 0.02157(15) 0.02018(15) 0.00260(11) -0.00279(11) 0.00216(12)
O1F 0.0127(4) 0.0250(5) 0.0177(5) 0.0059(4) -0.0012(3) -0.0013(4)
O2F 0.0173(4) 0.0171(4) 0.0146(4) 0.0048(4) -0.0004(3) 0.0000(3)
O3F 0.0182(5) 0.0333(6) 0.0167(5) 0.0006(4) -0.0020(4) 0.0062(4)
N1F 0.0149(5) 0.0172(5) 0.0137(5) 0.0048(4) -0.0002(4) 0.0003(4)
C1F 0.0095(5) 0.0161(5) 0.0133(5) 0.0014(4) 0.0018(4) 0.0046(4)
C2F 0.0105(5) 0.0143(5) 0.0142(5) 0.0012(4) 0.0017(4) 0.0049(4)
C3F 0.0125(5) 0.0166(6) 0.0154(6) 0.0011(4) 0.0013(4) 0.0051(4)
C4F 0.0188(6) 0.0166(6) 0.0157(6) -0.0019(5) 0.0012(5) 0.0022(5)
C5F 0.0231(7) 0.0135(5) 0.0185(6) 0.0015(5) 0.0057(5) 0.0019(5)
C6F 0.0182(6) 0.0154(6) 0.0200(6) 0.0048(5) 0.0049(5) 0.0041(5)
C7F 0.0123(5) 0.0161(5) 0.0151(5) 0.0027(4) 0.0011(4) 0.0039(4)
C8F 0.0136(6) 0.0213(6) 0.0153(6) 0.0054(5) -0.0004(4) 0.0025(5)
C9F 0.0098(5) 0.0157(5) 0.0133(5) 0.0010(4) 0.0012(4) 0.0048(4)
C10F 0.0138(5) 0.0181(6) 0.0127(5) 0.0017(4) 0.0017(4) 0.0046(4)
C11F 0.0198(6) 0.0202(6) 0.0148(6) 0.0001(5) 0.0002(5) 0.0012(5)

loop_
_atom_type_symbol
_atom_type_description
_atom_type_scat_dispersion_real
_atom_type_scat_dispersion_imag
_atom_type_scat_source
C C 0.0033 0.0016 'International Tables Vol C Tables 4.2.6.8 and 6.1.1.4'
H H 0.0000 0.0000 'International Tables Vol C Tables 4.2.6.8 and 6.1.1.4'
N N 0.0061 0.0033 'International Tables Vol C Tables 4.2.6.8 and 6.1.1.4'
O O 0.0106 0.0060 'International Tables Vol C Tables 4.2.6.8 and 6.1.1.4'
Cl Cl 0.1484 0.1585 'International Tables Vol C Tables 4.2.6.8 and 6.1.1.4'

loop_
_geom_angle_atom_site_label_1
_geom_angle_atom_site_label_2
_geom_angle_atom_site_label_3
_geom_angle
C7A O1A C8A 119.85(19)
C7A O1X C8A 120.7(7)
C10A O2A N1A 108.74(9)
C11A O3A H3OA 109.0(16)
C1A N1A O2A 104.97(10)
N1A C1A C9A 111.83(11)
N1A C1A C2A 128.59(11)
C9A C1A C2A 119.57(11)
C3A C2A C7A 116.93(11)
C3A C2A C1A 127.48(11)
C7A C2A C1A 115.57(11)
C4A C3A C2A 122.05(12)
C4A C3A Cl1A 117.21(10)
C2A C3A Cl1A 120.74(10)
C3A C4A C5A 119.45(13)
C3A C4A H4A 120.3
C5A C4A H4A 120.3
C6A C5A C4A 120.44(13)
C6A C5A H5A 119.8
C4A C5A H5A 119.8
C5A C6A C7A 119.68(13)
C5A C6A H6A 120.2
C7A C6A H6A 120.2
O1X C7A O1A 27.6(6)
O1X C7A C6A 112.2(3)
O1A C7A C6A 115.79(13)
O1X C7A C2A 122.0(3)
O1A C7A C2A 122.43(13)
C6A C7A C2A 121.39(13)
O1A C8A O1X 26.5(6)
O1A C8A C9A 111.68(12)
O1X C8A C9A 113.1(3)
O1A C8A H8A1 109.3
O1X C8A H8A1 84.6
C9A C8A H8A1 109.3
O1A C8A H8A2 109.3
O1X C8A H8A2 128.3
C9A C8A H8A2 109.3
H8A1 C8A H8A2 107.9
O1A C8A H8X1 129.9
O1X C8A H8X1 109.0
C9A C8A H8X1 109.0
H8A1 C8A H8X1 27.3
H8A2 C8A H8X1 82.9
O1A C8A H8X2 85.5
O1X C8A H8X2 109.0
C9A C8A H8X2 109.0
H8A1 C8A H8X2 129.4
H8A2 C8A H8X2 26.8
H8X1 C8A H8X2 107.8
C10A C9A C1A 104.75(11)
C10A C9A C8A 133.22(12)
C1A C9A C8A 121.91(11)
C9A C10A O2A 109.71(11)
C9A C10A C11A 133.79(12)
O2A C10A C11A 116.49(11)
O3A C11A C10A 108.99(11)
O3A C11A H11A 109.9
C10A C11A H11A 109.9
O3A C11A H11B 109.9
C10A C11A H11B 109.9
H11A C11A H11B 108.3
C7B O1B C8B 118.76(10)
C10B O2B N1B 108.86(9)
C11B O3B H3OB 109.2(16)
C1B N1B O2B 104.87(10)
N1B C1B C9B 112.07(11)
N1B C1B C2B 128.49(11)
C9B C1B C2B 119.44(11)
C3B C2B C7B 117.35(11)
C3B C2B C1B 127.08(11)
C7B C2B C1B 115.56(11)
C4B C3B C2B 121.83(12)
C4B C3B Cl1B 117.41(10)
C2B C3B Cl1B 120.75(10)
C3B C4B C5B 119.46(12)
C3B C4B H4B 120.3
C5B C4B H4B 120.3
C6B C5B C4B 120.66(12)
C6B C5B H5B 119.7
C4B C5B H5B 119.7
C5B C6B C7B 119.38(13)
C5B C6B H6B 120.3
C7B C6B H6B 120.3
O1B C7B C6B 115.66(11)
O1B C7B C2B 122.99(11)
C6B C7B C2B 121.30(12)
O1B C8B C9B 110.18(10)
O1B C8B H8B1 109.6
C9B C8B H8B1 109.6
O1B C8B H8B2 109.6
C9B C8B H8B2 109.6
H8B1 C8B H8B2 108.1
C10B C9B C1B 104.40(11)
C10B C9B C8B 134.25(12)
C1B C9B C8B 121.24(11)
C9B C10B O2B 109.79(11)
C9B C10B C11B 134.18(12)
O2B C10B C11B 116.00(11)
O3B C11B C10B 111.18(11)
O3B C11B H11C 109.4
C10B C11B H11C 109.4
O3B C11B H11D 109.4
C10B C11B H11D 109.4
H11C C11B H11D 108.0
C7C O1C C8C 118.28(10)
C10C O2C N1C 109.41(9)
C11C O3C H3OC 104.2(17)
C1C N1C O2C 104.56(10)
N1C C1C C9C 111.99(11)
N1C C1C C2C 128.45(12)
C9C C1C C2C 119.48(11)
C3C C2C C7C 117.71(11)
C3C C2C C1C 126.64(11)
C7C C2C C1C 115.61(11)
C4C C3C C2C 121.98(12)
C4C C3C Cl1C 117.96(10)
C2C C3C Cl1C 120.05(10)
C3C C4C C5C 118.67(13)
C3C C4C H4C 120.7
C5C C4C H4C 120.7
C6C C5C C4C 121.55(13)
C6C C5C H5C 119.2
C4C C5C H5C 119.2
C5C C6C C7C 119.01(13)
C5C C6C H6C 120.5
C7C C6C H6C 120.5
O1C C7C C6C 115.90(11)
O1C C7C C2C 122.86(11)
C6C C7C C2C 121.08(12)
O1C C8C C9C 110.57(11)
O1C C8C H8C1 109.5
C9C C8C H8C1 109.5
O1C C8C H8C2 109.5
C9C C8C H8C2 109.5
H8C1 C8C H8C2 108.1
C10C C9C C1C 104.59(11)
C10C C9C C8C 134.88(12)
C1C C9C C8C 120.52(11)
C9C C10C O2C 109.45(11)
C9C C10C C11C 133.85(13)
O2C C10C C11C 116.69(11)
O3C C11C C10C 109.42(11)
O3C C11C H11E 109.8
C10C C11C H11E 109.8
O3C C11C H11F 109.8
C10C C11C H11F 109.8
H11E C11C H11F 108.2
C7D O1D C8D 118.66(10)
C10D O2D N1D 109.45(10)
C11D O3D H3OD 106.3(17)
C1D N1D O2D 104.47(10)
N1D C1D C9D 112.30(11)
N1D C1D C2D 128.00(12)
C9D C1D C2D 119.70(11)
C3D C2D C7D 117.53(12)
C3D C2D C1D 126.93(12)
C7D C2D C1D 115.55(11)
C4D C3D C2D 121.93(12)
C4D C3D Cl1D 117.75(11)
C2D C3D Cl1D 120.29(10)
C3D C4D C5D 118.85(13)
C3D C4D H4D 120.6
C5D C4D H4D 120.6
C6D C5D C4D 121.18(13)
C6D C5D H5D 119.4
C4D C5D H5D 119.4
C5D C6D C7D 119.37(13)
C5D C6D H6D 120.3
C7D C6D H6D 120.3
O1D C7D C6D 116.25(12)
O1D C7D C2D 122.44(12)
C6D C7D C2D 121.12(13)
O1D C8D C9D 110.40(11)
O1D C8D H8D1 109.6
C9D C8D H8D1 109.6
O1D C8D H8D2 109.6
C9D C8D H8D2 109.6
H8D1 C8D H8D2 108.1
C10D C9D C1D 104.48(11)
C10D C9D C8D 134.54(12)
C1D C9D C8D 120.91(12)
C9D C10D O2D 109.29(11)
C9D C10D C11D 134.35(13)
O2D C10D C11D 116.36(12)
O3D C11D C10D 109.09(11)
O3D C11D H11G 109.9
C10D C11D H11G 109.9
O3D C11D H11H 109.9
C10D C11D H11H 109.9
H11G C11D H11H 108.3
C7E O1E C8E 117.82(10)
C10E O2E N1E 109.45(9)
C11E O3E H3OE 102.8(14)
C1E N1E O2E 104.19(10)
N1E C1E C9E 112.78(11)
N1E C1E C2E 127.53(12)
C9E C1E C2E 119.63(11)
C3E C2E C7E 117.57(11)
C3E C2E C1E 127.35(11)
C7E C2E C1E 115.04(11)
C4E C3E C2E 122.10(12)
C4E C3E Cl1E 117.69(10)
C2E C3E Cl1E 120.21(10)
C3E C4E C5E 118.47(13)
C3E C4E H4E 120.8
C5E C4E H4E 120.8
C6E C5E C4E 121.97(12)
C6E C5E H5E 119.0
C4E C5E H5E 119.0
C5E C6E C7E 118.62(12)
C5E C6E H6E 120.7
C7E C6E H6E 120.7
O1E C7E C6E 116.28(11)
O1E C7E C2E 122.29(11)
C6E C7E C2E 121.26(12)
O1E C8E C9E 109.38(10)
O1E C8E H8E1 109.8
C9E C8E H8E1 109.8
O1E C8E H8E2 109.8
C9E C8E H8E2 109.8
H8E1 C8E H8E2 108.2
C10E C9E C1E 104.06(11)
C10E C9E C8E 135.66(12)
C1E C9E C8E 120.28(11)
C9E C10E O2E 109.51(11)
C9E C10E C11E 135.14(12)
O2E C10E C11E 115.27(11)
O3E C11E C10E 107.97(11)
O3E C11E H11I 110.1
C10E C11E H11I 110.1
O3E C11E H11J 110.1
C10E C11E H11J 110.1
H11I C11E H11J 108.4
C7F O1F C8F 118.90(10)
C10F O2F N1F 108.98(10)
C11F O3F H3OF 108.3(17)
C1F N1F O2F 104.82(10)
N1F C1F C9F 112.03(11)
N1F C1F C2F 128.30(11)
C9F C1F C2F 119.63(11)
C3F C2F C7F 116.97(12)
C3F C2F C1F 127.36(11)
C7F C2F C1F 115.63(11)
C4F C3F C2F 122.22(12)
C4F C3F Cl1F 117.88(10)
C2F C3F Cl1F 119.89(10)
C3F C4F C5F 119.20(13)
C3F C4F H4F 120.4
C5F C4F H4F 120.4
C6F C5F C4F 120.58(13)
C6F C5F H5F 119.7
C4F C5F H5F 119.7
C5F C6F C7F 119.65(13)
C5F C6F H6F 120.2
C7F C6F H6F 120.2
O1F C7F C6F 116.08(12)
O1F C7F C2F 122.30(12)
C6F C7F C2F 121.37(12)
O1F C8F C9F 110.21(10)
O1F C8F H8F1 109.6
C9F C8F H8F1 109.6
O1F C8F H8F2 109.6
C9F C8F H8F2 109.6
H8F1 C8F H8F2 108.1
C10F C9F C1F 104.40(11)
C10F C9F C8F 134.93(12)
C1F C9F C8F 120.66(11)
C9F C10F O2F 109.76(11)
C9F C10F C11F 134.67(12)
O2F C10F C11F 115.56(11)
O3F C11F C10F 110.80(12)
O3F C11F H11K 109.5
C10F C11F H11K 109.5
O3F C11F H11L 109.5
C10F C11F H11L 109.5
H11K C11F H11L 108.1

loop_
_geom_bond_atom_site_label_1
_geom_bond_atom_site_label_2
_geom_bond_distance
_geom_bond_publ_flag
O1A C8A 1.422(2) y
O1B C8B 1.4492(16) y
O1C C8C 1.4389(16) y
O1D C8D 1.4444(17) y
O1E C8E 1.4490(16) y
O1F C8F 1.4463(16) y
O3A C11A 1.4136(17) y
O3B C11B 1.4108(17) y
O3C C11C 1.4249(16) y
O3D C11D 1.4214(16) y
O3E C11E 1.4236(17) y
O3F C11F 1.4121(18) y
Cl1A C3A 1.7320(13) ?
O1A C7A 1.381(2) ?
O1X C7A 1.360(7) ?
O1X C8A 1.431(6) ?
O2A C10A 1.3585(15) ?
O2A N1A 1.4193(14) ?
O3A H3OA 0.82(2) ?
N1A C1A 1.3197(16) ?
C1A C9A 1.4218(17) ?
C1A C2A 1.4599(17) ?
C2A C3A 1.4015(18) ?
C2A C7A 1.4093(18) ?
C3A C4A 1.3878(18) ?
C4A C5A 1.388(2) ?
C4A H4A 0.9500 ?
C5A C6A 1.384(2) ?
C5A H5A 0.9500 ?
C6A C7A 1.3950(19) ?
C6A H6A 0.9500 ?
C8A C9A 1.4808(18) ?
C8A H8A1 0.9900 ?
C8A H8A2 0.9900 ?
C8A H8X1 0.9900 ?
C8A H8X2 0.9900 ?
C9A C10A 1.3512(17) ?
C10A C11A 1.4924(18) ?
C11A H11A 0.9900 ?
C11A H11B 0.9900 ?
Cl1B C3B 1.7352(13) ?
O1B C7B 1.3685(16) ?
O2B C10B 1.3576(15) ?
O2B N1B 1.4174(14) ?
O3B H3OB 0.82(2) ?
N1B C1B 1.3196(16) ?
C1B C9B 1.4229(17) ?
C1B C2B 1.4611(17) ?
C2B C3B 1.4036(17) ?
C2B C7B 1.4076(17) ?
C3B C4B 1.3851(18) ?
C4B C5B 1.389(2) ?
C4B H4B 0.9500 ?
C5B C6B 1.388(2) ?
C5B H5B 0.9500 ?
C6B C7B 1.3966(18) ?
C6B H6B 0.9500 ?
C8B C9B 1.4841(18) ?
C8B H8B1 0.9900 ?
C8B H8B2 0.9900 ?
C9B C10B 1.3542(17) ?
C10B C11B 1.4948(18) ?
C11B H11C 0.9900 ?
C11B H11D 0.9900 ?
Cl1C C3C 1.7368(13) ?
O1C C7C 1.3755(16) ?
O2C C10C 1.3584(16) ?
O2C N1C 1.4093(14) ?
O3C H3OC 0.79(2) ?
N1C C1C 1.3224(16) ?
C1C C9C 1.4229(18) ?
C1C C2C 1.4605(17) ?
C2C C3C 1.3982(18) ?
C2C C7C 1.4140(17) ?
C3C C4C 1.3868(19) ?
C4C C5C 1.393(2) ?
C4C H4C 0.9500 ?
C5C C6C 1.387(2) ?
C5C H5C 0.9500 ?
C6C C7C 1.3929(18) ?
C6C H6C 0.9500 ?
C8C C9C 1.4901(18) ?
C8C H8C1 0.9900 ?
C8C H8C2 0.9900 ?
C9C C10C 1.3487(18) ?
C10C C11C 1.4845(19) ?
C11C H11E 0.9900 ?
C11C H11F 0.9900 ?
Cl1D C3D 1.7365(14) ?
O1D C7D 1.3743(17) ?
O2D C10D 1.3620(16) ?
O2D N1D 1.4114(14) ?
O3D H3OD 0.79(2) ?
N1D C1D 1.3199(16) ?
C1D C9D 1.4236(18) ?
C1D C2D 1.4654(18) ?
C2D C3D 1.4008(18) ?
C2D C7D 1.4123(18) ?
C3D C4D 1.3861(19) ?
C4D C5D 1.391(2) ?
C4D H4D 0.9500 ?
C5D C6D 1.387(2) ?
C5D H5D 0.9500 ?
C6D C7D 1.3879(19) ?
C6D H6D 0.9500 ?
C8D C9D 1.4915(18) ?
C8D H8D1 0.9900 ?
C8D H8D2 0.9900 ?
C9D C10D 1.3521(18) ?
C10D C11D 1.4851(19) ?
C11D H11G 0.9900 ?
C11D H11H 0.9900 ?
Cl1E C3E 1.7386(13) ?
O1E C7E 1.3747(16) ?
O2E C10E 1.3583(15) ?
O2E N1E 1.4140(14) ?
O3E H3OE 0.81(2) ?
N1E C1E 1.3182(16) ?
C1E C9E 1.4216(18) ?
C1E C2E 1.4638(17) ?
C2E C3E 1.3996(18) ?
C2E C7E 1.4152(17) ?
C3E C4E 1.3882(18) ?
C4E C5E 1.3953(19) ?
C4E H4E 0.9500 ?
C5E C6E 1.384(2) ?
C5E H5E 0.9500 ?
C6E C7E 1.4002(17) ?
C6E H6E 0.9500 ?
C8E C9E 1.4935(17) ?
C8E H8E1 0.9900 ?
C8E H8E2 0.9900 ?
C9E C10E 1.3554(17) ?
C10E C11E 1.4872(19) ?
C11E H11I 0.9900 ?
C11E H11J 0.9900 ?
Cl1F C3F 1.7324(13) ?
O1F C7F 1.3662(16) ?
O2F C10F 1.3547(16) ?
O2F N1F 1.4163(14) ?
O3F H3OF 0.77(2) ?
N1F C1F 1.3197(16) ?
C1F C9F 1.4223(17) ?
C1F C2F 1.4613(18) ?
C2F C3F 1.4026(18) ?
C2F C7F 1.4141(18) ?
C3F C4F 1.3862(19) ?
C4F C5F 1.393(2) ?
C4F H4F 0.9500 ?
C5F C6F 1.388(2) ?
C5F H5F 0.9500 ?
C6F C7F 1.3907(18) ?
C6F H6F 0.9500 ?
C8F C9F 1.4862(18) ?
C8F H8F1 0.9900 ?
C8F H8F2 0.9900 ?
C9F C10F 1.3545(18) ?
C10F C11F 1.4949(19) ?
C11F H11K 0.9900 ?
C11F H11L 0.9900 ?

loop_
_geom_hbond_atom_site_label_D
_geom_hbond_atom_site_label_H
_geom_hbond_atom_site_label_A
_geom_hbond_site_symmetry_A
_geom_hbond_distance_DH
_geom_hbond_distance_HA
_geom_hbond_distance_DA
_geom_hbond_angle_DHA
O3A H3OA O3E 2_666 0.82(2) 1.99(2) 2.8006(14) 165(2)
O3B H3OB O3C . 0.82(2) 1.93(2) 2.7321(15) 167(2)
O3F H3OF O3D 2_665 0.77(2) 1.99(2) 2.7535(15) 170(2)
O3C H3OC Cl1A 1_655 0.79(2) 2.73(2) 3.2601(11) 126(2)
O3D H3OD Cl1B 1_655 0.79(2) 2.83(2) 3.3070(11) 120.7(19)
O3E H3OE Cl1F . 0.81(2) 2.89(2) 3.3580(11) 118.8(16)
O3C H3OC N1A 1_655 0.79(2) 2.10(2) 2.8471(15) 158(2)
O3D H3OD N1B 1_655 0.79(2) 2.04(2) 2.8110(15) 165(2)
O3E H3OE N1F . 0.81(2) 2.04(2) 2.8132(15) 160(2)
C4A H4A O2E 1_445 0.95 2.48 3.3964(17) 162.1
C4B H4B O2D 2_655 0.95 2.44 3.3457(16) 160.1
C4F H4F O2C 1_565 0.95 2.61 3.4190(17) 143.5
C8A H8A1 O1A 2_656 0.99 2.51 3.122(3) 119.7
C8D H8D2 O1D 2_765 0.99 2.61 3.3164(16) 127.9
C8F H8F2 O1B 1_465 0.99 2.60 3.2861(16) 126.6
C6C H6C O3A 2_666 0.95 2.55 3.4748(17) 164.3
C6E H6E O3B . 0.95 2.36 3.2748(17) 160.6
C11E H11I O1B 1_565 0.99 2.53 3.2632(16) 131.1

loop_
_geom_torsion_atom_site_label_1
_geom_torsion_atom_site_label_2
_geom_torsion_atom_site_label_3
_geom_torsion_atom_site_label_4
_geom_torsion
_geom_torsion_publ_flag
C10A O2A N1A C1A -0.38(13) ?
O2A N1A C1A C9A 0.71(14) ?
O2A N1A C1A C2A -178.21(12) ?
N1A C1A C2A C3A 4.1(2) ?
C9A C1A C2A C3A -174.78(12) ?
N1A C1A C2A C7A -177.58(13) ?
C9A C1A C2A C7A 3.57(17) ?
C7A C2A C3A C4A -2.34(18) ?
C1A C2A C3A C4A 175.99(12) ?
C7A C2A C3A Cl1A 177.42(10) ?
C1A C2A C3A Cl1A -4.25(18) ?
C2A C3A C4A C5A 0.72(19) ?
Cl1A C3A C4A C5A -179.05(10) ?
C3A C4A C5A C6A 0.9(2) ?
C4A C5A C6A C7A -0.7(2) ?
C8A O1X C7A O1A -65.5(12) ?
C8A O1X C7A C6A -169.0(10) ?
C8A O1X C7A C2A 34.2(18) ?
C8A O1A C7A O1X 65.3(6) ?
C8A O1A C7A C6A 154.3(3) ?
C8A O1A C7A C2A -32.8(5) ?
C5A C6A C7A O1X -158.0(9) ?
C5A C6A C7A O1A 172.0(2) ?
C5A C6A C7A C2A -1.0(2) ?
C3A C2A C7A O1X 157.2(9) ?
C1A C2A C7A O1X -21.3(9) ?
C3A C2A C7A O1A -170.1(3) ?
C1A C2A C7A O1A 11.4(3) ?
C3A C2A C7A C6A 2.47(19) ?
C1A C2A C7A C6A -176.06(12) ?
C7A O1A C8A O1X -63.7(6) ?
C7A O1A C8A C9A 34.9(4) y
C7A O1X C8A O1A 66.6(13) ?
C7A O1X C8A C9A -26.0(17) ?
N1A C1A C9A C10A -0.78(14) ?
C2A C1A C9A C10A 178.25(11) ?
N1A C1A C9A C8A -177.31(12) ?
C2A C1A C9A C8A 1.72(18) ?
O1A C8A C9A C10A 164.6(2) ?
O1X C8A C9A C10A -166.8(9) ?
O1A C8A C9A C1A -20.0(3) ?
O1X C8A C9A C1A 8.6(9) ?
C1A C9A C10A O2A 0.51(14) ?
C8A C9A C10A O2A 176.46(14) ?
C1A C9A C10A C11A -178.22(13) ?
C8A C9A C10A C11A -2.3(3) ?
N1A O2A C10A C9A -0.10(14) ?
N1A O2A C10A C11A 178.87(10) ?
C9A C10A C11A O3A 1.1(2) ?
O2A C10A C11A O3A -177.53(10) y
C10B O2B N1B C1B -0.28(13) ?
O2B N1B C1B C9B 0.60(13) ?
O2B N1B C1B C2B 179.88(11) ?
N1B C1B C2B C3B 10.9(2) ?
C9B C1B C2B C3B -169.83(12) ?
N1B C1B C2B C7B -170.13(12) ?
C9B C1B C2B C7B 9.09(16) ?
C7B C2B C3B C4B -0.60(18) ?
C1B C2B C3B C4B 178.31(12) ?
C7B C2B C3B Cl1B -179.73(9) ?
C1B C2B C3B Cl1B -0.82(18) ?
C2B C3B C4B C5B -0.46(19) ?
Cl1B C3B C4B C5B 178.69(10) ?
C3B C4B C5B C6B 1.1(2) ?
C4B C5B C6B C7B -0.6(2) ?
C8B O1B C7B C6B 150.88(11) ?
C8B O1B C7B C2B -31.71(17) ?
C5B C6B C7B O1B 176.94(11) ?
C5B C6B C7B C2B -0.52(19) ?
C3B C2B C7B O1B -176.18(11) ?
C1B C2B C7B O1B 4.79(17) ?
C3B C2B C7B C6B 1.10(18) ?
C1B C2B C7B C6B -177.94(11) ?
C7B O1B C8B C9B 40.50(15) y
N1B C1B C9B C10B -0.71(14) ?
C2B C1B C9B C10B 179.95(11) ?
N1B C1B C9B C8B -177.38(11) ?
C2B C1B C9B C8B 3.27(17) ?
O1B C8B C9B C10B 157.70(14) ?
O1B C8B C9B C1B -26.79(16) ?
C1B C9B C10B O2B 0.50(14) ?
C8B C9B C10B O2B 176.53(13) ?
C1B C9B C10B C11B -177.46(14) ?
C8B C9B C10B C11B -1.4(3) ?
N1B O2B C10B C9B -0.16(14) ?
N1B O2B C10B C11B 178.21(10) ?
C9B C10B C11B O3B -9.0(2) ?
O2B C10B C11B O3B 173.12(11) y
C10C O2C N1C C1C 0.47(13) ?
O2C N1C C1C C9C -0.01(14) ?
O2C N1C C1C C2C -176.90(12) ?
N1C C1C C2C C3C -10.9(2) ?
C9C C1C C2C C3C 172.43(12) ?
N1C C1C C2C C7C 166.83(13) ?
C9C C1C C2C C7C -9.87(17) ?
C7C C2C C3C C4C 0.49(19) ?
C1C C2C C3C C4C 178.14(13) ?
C7C C2C C3C Cl1C 179.53(10) ?
C1C C2C C3C Cl1C -2.81(19) ?
C2C C3C C4C C5C -0.2(2) ?
Cl1C C3C C4C C5C -179.24(10) ?
C3C C4C C5C C6C -0.3(2) ?
C4C C5C C6C C7C 0.3(2) ?
C8C O1C C7C C6C -153.54(12) ?
C8C O1C C7C C2C 30.87(18) ?
C5C C6C C7C O1C -175.67(12) ?
C5C C6C C7C C2C 0.00(19) ?
C3C C2C C7C O1C 174.97(12) ?
C1C C2C C7C O1C -2.94(18) ?
C3C C2C C7C C6C -0.40(19) ?
C1C C2C C7C C6C -178.31(12) ?
C7C O1C C8C C9C -41.90(16) y
N1C C1C C9C C10C -0.46(15) ?
C2C C1C C9C C10C 176.75(11) ?
N1C C1C C9C C8C 178.39(12) ?
C2C C1C C9C C8C -4.40(18) ?
O1C C8C C9C C10C -152.37(15) ?
O1C C8C C9C C1C 29.21(17) ?
C1C C9C C10C O2C 0.74(14) ?
C8C C9C C10C O2C -177.86(14) ?
C1C C9C C10C C11C -178.04(14) ?
C8C C9C C10C C11C 3.4(3) ?
N1C O2C C10C C9C -0.79(14) ?
N1C O2C C10C C11C 178.23(11) ?
C9C C10C C11C O3C -104.66(17) ?
O2C C10C C11C O3C 76.62(15) y
C10D O2D N1D C1D -0.64(13) ?
O2D N1D C1D C9D 0.68(14) ?
O2D N1D C1D C2D -179.61(12) ?
N1D C1D C2D C3D 8.9(2) ?
C9D C1D C2D C3D -171.38(12) ?
N1D C1D C2D C7D -171.45(13) ?
C9D C1D C2D C7D 8.24(17) ?
C7D C2D C3D C4D -0.8(2) ?
C1D C2D C3D C4D 178.85(13) ?
C7D C2D C3D Cl1D 177.34(10) ?
C1D C2D C3D Cl1D -3.04(19) ?
C2D C3D C4D C5D -0.2(2) ?
Cl1D C3D C4D C5D -178.37(11) ?
C3D C4D C5D C6D 0.5(2) ?
C4D C5D C6D C7D 0.2(2) ?
C8D O1D C7D C6D 150.90(13) ?
C8D O1D C7D C2D -34.17(18) ?
C5D C6D C7D O1D 173.75(13) ?
C5D C6D C7D C2D -1.3(2) ?
C3D C2D C7D O1D -173.18(12) ?
C1D C2D C7D O1D 7.16(19) ?
C3D C2D C7D C6D 1.51(19) ?
C1D C2D C7D C6D -178.15(12) ?
C7D O1D C8D C9D 41.39(16) y
N1D C1D C9D C10D -0.48(15) ?
C2D C1D C9D C10D 179.78(11) ?
N1D C1D C9D C8D -177.76(12) ?
C2D C1D C9D C8D 2.50(18) ?
O1D C8D C9D C10D 157.63(14) ?
O1D C8D C9D C1D -26.06(17) ?
C1D C9D C10D O2D 0.05(14) ?
C8D C9D C10D O2D 176.78(14) ?
C1D C9D C10D C11D -179.74(14) ?
C8D C9D C10D C11D -3.0(3) ?
N1D O2D C10D C9D 0.36(14) ?
N1D O2D C10D C11D -179.81(11) ?
C9D C10D C11D O3D -108.84(17) ?
O2D C10D C11D O3D 71.38(15) y
C10E O2E N1E C1E -0.65(13) ?
O2E N1E C1E C9E 1.28(14) ?
O2E N1E C1E C2E 178.31(12) ?
N1E C1E C2E C3E 15.8(2) ?
C9E C1E C2E C3E -167.35(12) ?
N1E C1E C2E C7E -161.79(13) ?
C9E C1E C2E C7E 15.06(17) ?
C7E C2E C3E C4E 1.33(19) ?
C1E C2E C3E C4E -176.21(12) ?
C7E C2E C3E Cl1E -178.33(9) ?
C1E C2E C3E Cl1E 4.13(18) ?
C2E C3E C4E C5E -0.2(2) ?
Cl1E C3E C4E C5E 179.42(10) ?
C3E C4E C5E C6E -0.6(2) ?
C4E C5E C6E C7E 0.3(2) ?
C8E O1E C7E C6E 151.01(11) ?
C8E O1E C7E C2E -33.66(17) ?
C5E C6E C7E O1E 176.26(11) ?
C5E C6E C7E C2E 0.88(19) ?
C3E C2E C7E O1E -176.75(11) ?
C1E C2E C7E O1E 1.09(17) ?
C3E C2E C7E C6E -1.65(18) ?
C1E C2E C7E C6E 176.19(11) ?
C7E O1E C8E C9E 45.73(15) y
N1E C1E C9E C10E -1.44(15) ?
C2E C1E C9E C10E -178.73(11) ?
N1E C1E C9E C8E 177.74(12) ?
C2E C1E C9E C8E 0.44(18) ?
O1E C8E C9E C10E 149.36(15) ?
O1E C8E C9E C1E -29.49(16) ?
C1E C9E C10E O2E 0.95(14) ?
C8E C9E C10E O2E -178.03(14) ?
C1E C9E C10E C11E -175.36(15) ?
C8E C9E C10E C11E 5.7(3) ?
N1E O2E C10E C9E -0.24(14) ?
N1E O2E C10E C11E 176.89(11) ?
C9E C10E C11E O3E 14.2(2) ?
O2E C10E C11E O3E -161.96(11) y
C10F O2F N1F C1F -0.97(13) ?
O2F N1F C1F C9F 0.71(14) ?
O2F N1F C1F C2F 178.25(12) ?
N1F C1F C2F C3F 10.6(2) ?
C9F C1F C2F C3F -171.99(12) ?
N1F C1F C2F C7F -166.92(12) ?
C9F C1F C2F C7F 10.45(17) ?
C7F C2F C3F C4F 0.24(18) ?
C1F C2F C3F C4F -177.29(12) ?
C7F C2F C3F Cl1F 179.01(9) ?
C1F C2F C3F Cl1F 1.48(18) ?
C2F C3F C4F C5F -0.20(19) ?
Cl1F C3F C4F C5F -179.00(10) ?
C3F C4F C5F C6F -0.3(2) ?
C4F C5F C6F C7F 0.8(2) ?
C8F O1F C7F C6F 153.31(12) ?
C8F O1F C7F C2F -32.25(18) ?
C5F C6F C7F O1F 173.71(12) ?
C5F C6F C7F C2F -0.8(2) ?
C3F C2F C7F O1F -173.89(12) ?
C1F C2F C7F O1F 3.93(18) ?
C3F C2F C7F C6F 0.26(18) ?
C1F C2F C7F C6F 178.09(12) ?
C7F O1F C8F C9F 42.00(16) y
N1F C1F C9F C10F -0.20(14) ?
C2F C1F C9F C10F -177.98(11) ?
N1F C1F C9F C8F -179.63(11) ?
C2F C1F C9F C8F 2.60(17) ?
O1F C8F C9F C10F 153.38(14) ?
O1F C8F C9F C1F -27.41(16) ?
C1F C9F C10F O2F -0.43(14) ?
C8F C9F C10F O2F 178.87(13) ?
C1F C9F C10F C11F 178.69(14) ?
C8F C9F C10F C11F -2.0(3) ?
N1F O2F C10F C9F 0.88(14) ?
N1F O2F C10F C11F -178.42(11) ?
C9F C10F C11F O3F -5.0(2) ?
O2F C10F C11F O3F 174.06(11) y
